data_7004267
loop_
_publ_author_name
'Qi, Ruipeng'
'Liu, Bao'
'Xu, Xiaoping'
'Yang, Zijian'
'Yao, Yingming'
'Zhang, Yong'
'Shen, Qi'

_publ_section_title
;
 Synthesis, characterization and reactivity of heteroleptic rare earth
 metal bis(phenolate) complexes
;
_journal_issue 37
_journal_name_full 'Dalton Transactions'
_journal_page_first 5016
_journal_page_last 5024
_journal_paper_doi 10.1039/b804914a
_journal_year 2008
_chemical_formula_moiety 'C58 H84 Li O7 Yb, C7 H8, 0.5(C4 H8 O)'
_chemical_formula_sum 'C67 H96 Li O7.5 Yb'
_chemical_formula_weight 1201.42
_chemical_name_systematic
;
?
;
_space_group_IT_number 15
_symmetry_cell_setting monoclinic
_symmetry_Int_Tables_number 15
_symmetry_space_group_name_Hall '-C 2yc'
_symmetry_space_group_name_H-M 'C 1 2/c 1'
_atom_sites_solution_hydrogens geom
_atom_sites_solution_primary direct
_atom_sites_solution_secondary difmap
_cell_angle_alpha 90.00
_cell_angle_beta 103.862(4)
_cell_angle_gamma 90.00
_cell_formula_units_Z 8
_cell_length_a 34.070(6)
_cell_length_b 14.625(2)
_cell_length_c 26.306(4)
_cell_measurement_reflns_used 20255
_cell_measurement_temperature 173(2)
_cell_measurement_theta_max 25.3
_cell_measurement_theta_min 3.0
_cell_volume 12726(3)
_computing_cell_refinement CrystalClear
_computing_data_collection CrystalClear
_computing_data_reduction CrystalStructure
_computing_structure_refinement 'SHELXL-97 (Sheldrick, 1997)'
_computing_structure_solution 'SHELXS-97 (Sheldrick, 1990)'
_diffrn_ambient_temperature 173(2)
_diffrn_detector_area_resol_mean 7.31
_diffrn_measured_fraction_theta_full 0.998
_diffrn_measured_fraction_theta_max 0.998
_diffrn_measurement_device_type 'Rigaku Mercury'
_diffrn_measurement_method \w
_diffrn_radiation_monochromator graphite
_diffrn_radiation_source 'fine-focus sealed tube'
_diffrn_radiation_type MoK\a
_diffrn_radiation_wavelength 0.71070
_diffrn_reflns_av_R_equivalents 0.0614
_diffrn_reflns_av_sigmaI/netI 0.0528
_diffrn_reflns_limit_h_max 38
_diffrn_reflns_limit_h_min -40
_diffrn_reflns_limit_k_max 17
_diffrn_reflns_limit_k_min -17
_diffrn_reflns_limit_l_max 31
_diffrn_reflns_limit_l_min -31
_diffrn_reflns_number 59679
_diffrn_reflns_theta_full 25.35
_diffrn_reflns_theta_max 25.35
_diffrn_reflns_theta_min 3.05
_exptl_absorpt_coefficient_mu 1.520
_exptl_absorpt_correction_T_max 0.545
_exptl_absorpt_correction_T_min 0.389
_exptl_absorpt_correction_type multi-scan
_exptl_absorpt_process_details 'Jacobson, R. (1998) Private communication'
_exptl_crystal_colour colorless
_exptl_crystal_density_diffrn 1.254
_exptl_crystal_density_method 'not measured'
_exptl_crystal_description block
_exptl_crystal_F_000 5048
_exptl_crystal_size_max 0.46
_exptl_crystal_size_mid 0.45
_exptl_crystal_size_min 0.40
_refine_diff_density_max 1.855
_refine_diff_density_min -0.926
_refine_diff_density_rms 0.096
_refine_ls_extinction_method none
_refine_ls_goodness_of_fit_ref 1.135
_refine_ls_hydrogen_treatment constr
_refine_ls_matrix_type full
_refine_ls_number_parameters 703
_refine_ls_number_reflns 11654
_refine_ls_number_restraints 8
_refine_ls_restrained_S_all 1.137
_refine_ls_R_factor_all 0.0685
_refine_ls_R_factor_gt 0.0563
_refine_ls_shift/su_max 0.002
_refine_ls_shift/su_mean 0.000
_refine_ls_structure_factor_coef Fsqd
_refine_ls_weighting_details 'calc w=1/[\s^2^(Fo^2^)+(0.0518P)^2^+51.2738P] where P=(Fo^2^+2Fc^2^)/3'
_refine_ls_weighting_scheme calc
_refine_ls_wR_factor_gt 0.1219
_refine_ls_wR_factor_ref 0.1286
_reflns_number_gt 10075
_reflns_number_total 11654
_reflns_threshold_expression >2sigma(I)
_cod_data_source_file b804914a.txt
_cod_data_source_block complex9
_cod_original_cell_volume 12726(4)
_cod_original_sg_symbol_H-M 'C 2/c'
_cod_original_formula_sum 'C67 H96 Li O7.50 Yb'
_cod_database_code 7004267

loop_
_symmetry_equiv_pos_as_xyz
'x, y, z'
'-x, y, -z+1/2'
'x+1/2, y+1/2, z'
'-x+1/2, y+1/2, -z+1/2'
'-x, -y, -z'
'x, -y, z-1/2'
'-x+1/2, -y+1/2, -z'
'x+1/2, -y+1/2, z-1/2'

loop_
_atom_site_label
_atom_site_type_symbol
_atom_site_fract_x
_atom_site_fract_y
_atom_site_fract_z
_atom_site_U_iso_or_equiv
_atom_site_adp_type
_atom_site_occupancy
_atom_site_symmetry_multiplicity
_atom_site_calc_flag
_atom_site_refinement_flags
_atom_site_disorder_assembly
_atom_site_disorder_group
Yb1 Yb 0.376574(6) 0.614779(15) 0.146743(8) 0.02768(9) Uani 1 1 d . . .
O1 O 0.34913(11) 0.5354(2) 0.08301(13) 0.0340(8) Uani 1 1 d . . .
O2 O 0.39265(10) 0.7459(2) 0.11740(13) 0.0317(8) Uani 1 1 d . . .
O3 O 0.38431(11) 0.5511(2) 0.21901(13) 0.0329(8) Uani 1 1 d . . .
O4 O 0.33397(10) 0.7079(2) 0.16658(13) 0.0300(8) Uani 1 1 d . . .
O5 O 0.43893(12) 0.5536(3) 0.14270(16) 0.0490(11) Uani 1 1 d . . .
O6 O 0.34592(14) 0.9264(3) 0.17818(18) 0.0576(12) Uani 1 1 d . . .
O7 O 0.32157(12) 0.8856(3) 0.06591(16) 0.0455(10) Uani 1 1 d . . .
O8 O 0.4962(5) 0.1508(10) 0.1685(6) 0.110(4) Uiso 0.50 1 d PD . .
C1 C 0.33816(15) 0.5167(4) 0.0313(2) 0.0303(12) Uani 1 1 d . . .
C2 C 0.32818(15) 0.4278(4) 0.0126(2) 0.0324(12) Uani 1 1 d . . .
C3 C 0.31789(16) 0.4151(4) -0.0417(2) 0.0379(13) Uani 1 1 d . . .
H3 H 0.3116 0.3550 -0.0548 0.045 Uiso 1 1 calc R . .
C4 C 0.31635(16) 0.4860(4) -0.0777(2) 0.0366(13) Uani 1 1 d . . .
C5 C 0.32587(15) 0.5719(4) -0.0579(2) 0.0331(12) Uani 1 1 d . . .
H5 H 0.3251 0.6212 -0.0816 0.040 Uiso 1 1 calc R . .
C6 C 0.33662(15) 0.5898(4) -0.0042(2) 0.0298(12) Uani 1 1 d . . .
C7 C 0.41125(15) 0.7481(3) 0.07699(19) 0.0271(11) Uani 1 1 d . . .
C8 C 0.45098(15) 0.7842(3) 0.0843(2) 0.0290(11) Uani 1 1 d . . .
C9 C 0.46965(16) 0.7745(4) 0.0429(2) 0.0316(12) Uani 1 1 d . . .
H9 H 0.4965 0.7965 0.0474 0.038 Uiso 1 1 calc R . .
C10 C 0.45103(17) 0.7343(4) -0.0045(2) 0.0372(13) Uani 1 1 d . . .
C11 C 0.41131(16) 0.7066(4) -0.0115(2) 0.0332(12) Uani 1 1 d . . .
H11 H 0.3975 0.6823 -0.0445 0.040 Uiso 1 1 calc R . .
C12 C 0.39109(15) 0.7133(3) 0.0280(2) 0.0283(11) Uani 1 1 d . . .
C13 C 0.34642(15) 0.6857(4) 0.0153(2) 0.0338(12) Uani 1 1 d . . .
H13A H 0.3363 0.6941 0.0473 0.041 Uiso 1 1 calc R . .
H13B H 0.3312 0.7285 -0.0114 0.041 Uiso 1 1 calc R . .
C14 C 0.32992(17) 0.3465(4) 0.0501(2) 0.0400(13) Uani 1 1 d . . .
C15 C 0.3172(2) 0.2559(4) 0.0215(3) 0.0494(16) Uani 1 1 d . . .
H15A H 0.3355 0.2416 -0.0010 0.074 Uiso 1 1 calc R . .
H15B H 0.2895 0.2613 -0.0001 0.074 Uiso 1 1 calc R . .
H15C H 0.3183 0.2068 0.0471 0.074 Uiso 1 1 calc R . .
C16 C 0.3015(2) 0.3628(4) 0.0868(2) 0.0467(15) Uani 1 1 d . . .
H16A H 0.3043 0.3124 0.1120 0.070 Uiso 1 1 calc R . .
H16B H 0.2735 0.3657 0.0661 0.070 Uiso 1 1 calc R . .
H16C H 0.3086 0.4205 0.1056 0.070 Uiso 1 1 calc R . .
C17 C 0.37333(18) 0.3346(4) 0.0824(3) 0.0489(15) Uani 1 1 d . . .
H17A H 0.3913 0.3250 0.0588 0.073 Uiso 1 1 calc R . .
H17B H 0.3748 0.2816 0.1055 0.073 Uiso 1 1 calc R . .
H17C H 0.3817 0.3896 0.1034 0.073 Uiso 1 1 calc R . .
C18 C 0.30528(19) 0.4670(5) -0.1357(2) 0.0487(16) Uani 1 1 d . . .
H18A H 0.2959 0.5236 -0.1548 0.073 Uiso 1 1 calc R . .
H18B H 0.2837 0.4212 -0.1436 0.073 Uiso 1 1 calc R . .
H18C H 0.3290 0.4439 -0.1465 0.073 Uiso 1 1 calc R . .
C19 C 0.47358(17) 0.8299(4) 0.1348(2) 0.0433(15) Uani 1 1 d . . .
C20 C 0.51248(18) 0.8788(4) 0.1293(2) 0.0479(16) Uani 1 1 d . . .
H20A H 0.5311 0.8339 0.1203 0.072 Uiso 1 1 calc R . .
H20B H 0.5254 0.9083 0.1626 0.072 Uiso 1 1 calc R . .
H20C H 0.5057 0.9250 0.1017 0.072 Uiso 1 1 calc R . .
C21 C 0.4869(2) 0.7583(7) 0.1775(3) 0.081(3) Uani 1 1 d . . .
H21A H 0.4630 0.7297 0.1854 0.122 Uiso 1 1 calc R . .
H21B H 0.5031 0.7875 0.2092 0.122 Uiso 1 1 calc R . .
H21C H 0.5032 0.7115 0.1655 0.122 Uiso 1 1 calc R . .
C22 C 0.4472(2) 0.9037(6) 0.1518(3) 0.084(3) Uani 1 1 d . . .
H22A H 0.4379 0.9471 0.1231 0.126 Uiso 1 1 calc R . .
H22B H 0.4631 0.9361 0.1825 0.126 Uiso 1 1 calc R . .
H22C H 0.4238 0.8748 0.1607 0.126 Uiso 1 1 calc R . .
C23 C 0.4737(2) 0.7249(5) -0.0472(3) 0.0602(19) Uani 1 1 d . . .
H23A H 0.4791 0.7858 -0.0596 0.090 Uiso 1 1 calc R . .
H23B H 0.4573 0.6898 -0.0764 0.090 Uiso 1 1 calc R . .
H23C H 0.4993 0.6931 -0.0333 0.090 Uiso 1 1 calc R . .
C24 C 0.39462(15) 0.5508(4) 0.2716(2) 0.0298(12) Uani 1 1 d . . .
C25 C 0.39679(15) 0.4689(4) 0.30087(19) 0.0285(11) Uani 1 1 d . . .
C26 C 0.40966(15) 0.4757(4) 0.3557(2) 0.0328(12) Uani 1 1 d . . .
H26 H 0.4118 0.4210 0.3757 0.039 Uiso 1 1 calc R . .
C27 C 0.41936(16) 0.5572(4) 0.3822(2) 0.0342(13) Uani 1 1 d . . .
C28 C 0.41519(15) 0.6362(4) 0.3528(2) 0.0327(12) Uani 1 1 d . . .
H28 H 0.4214 0.6932 0.3703 0.039 Uiso 1 1 calc R . .
C29 C 0.40215(15) 0.6353(3) 0.2981(2) 0.0290(12) Uani 1 1 d . . .
C30 C 0.31936(15) 0.7210(4) 0.2101(2) 0.0296(12) Uani 1 1 d . . .
C31 C 0.27696(16) 0.7162(4) 0.2057(2) 0.0342(13) Uani 1 1 d . . .
C32 C 0.26353(18) 0.7430(4) 0.2499(2) 0.0447(15) Uani 1 1 d . . .
H32 H 0.2353 0.7438 0.2473 0.054 Uiso 1 1 calc R . .
C33 C 0.28922(19) 0.7684(4) 0.2969(2) 0.0442(15) Uani 1 1 d . . .
C34 C 0.33033(18) 0.7627(4) 0.3010(2) 0.0386(14) Uani 1 1 d . . .
H34 H 0.3485 0.7758 0.3336 0.046 Uiso 1 1 calc R . .
C35 C 0.34575(16) 0.7381(3) 0.2583(2) 0.0300(12) Uani 1 1 d . . .
C36 C 0.39104(15) 0.7239(4) 0.2686(2) 0.0320(12) Uani 1 1 d . . .
H36A H 0.3993 0.7216 0.2350 0.038 Uiso 1 1 calc R . .
H36B H 0.4053 0.7755 0.2895 0.038 Uiso 1 1 calc R . .
C37 C 0.38298(17) 0.3788(4) 0.2740(2) 0.0350(13) Uani 1 1 d . . .
C38 C 0.3880(2) 0.2985(4) 0.3129(2) 0.0473(15) Uani 1 1 d . . .
H38A H 0.4167 0.2900 0.3295 0.071 Uiso 1 1 calc R . .
H38B H 0.3772 0.2427 0.2941 0.071 Uiso 1 1 calc R . .
H38C H 0.3733 0.3119 0.3398 0.071 Uiso 1 1 calc R . .
C39 C 0.40735(19) 0.3524(4) 0.2339(2) 0.0428(14) Uani 1 1 d . . .
H39A H 0.4036 0.3992 0.2064 0.064 Uiso 1 1 calc R . .
H39B H 0.3979 0.2933 0.2181 0.064 Uiso 1 1 calc R . .
H39C H 0.4361 0.3481 0.2515 0.064 Uiso 1 1 calc R . .
C40 C 0.33821(18) 0.3841(4) 0.2461(2) 0.0445(15) Uani 1 1 d . . .
H40A H 0.3221 0.3933 0.2720 0.067 Uiso 1 1 calc R . .
H40B H 0.3300 0.3269 0.2270 0.067 Uiso 1 1 calc R . .
H40C H 0.3338 0.4353 0.2214 0.067 Uiso 1 1 calc R . .
C41 C 0.43221(19) 0.5600(5) 0.4413(2) 0.0477(16) Uani 1 1 d . . .
H41A H 0.4536 0.6056 0.4523 0.072 Uiso 1 1 calc R . .
H41B H 0.4424 0.4997 0.4546 0.072 Uiso 1 1 calc R . .
H41C H 0.4090 0.5763 0.4554 0.072 Uiso 1 1 calc R . .
C42 C 0.24763(16) 0.6769(4) 0.1572(2) 0.0420(14) Uani 1 1 d . . .
C43 C 0.20359(19) 0.6826(6) 0.1611(3) 0.072(2) Uani 1 1 d . . .
H43A H 0.2005 0.6494 0.1922 0.108 Uiso 1 1 calc R . .
H43B H 0.1860 0.6551 0.1298 0.108 Uiso 1 1 calc R . .
H43C H 0.1961 0.7468 0.1636 0.108 Uiso 1 1 calc R . .
C44 C 0.2583(2) 0.5765(5) 0.1518(3) 0.0621(19) Uani 1 1 d . . .
H44A H 0.2857 0.5722 0.1462 0.093 Uiso 1 1 calc R . .
H44B H 0.2390 0.5495 0.1219 0.093 Uiso 1 1 calc R . .
H44C H 0.2571 0.5435 0.1838 0.093 Uiso 1 1 calc R . .
C45 C 0.24964(18) 0.7287(5) 0.1071(2) 0.0495(16) Uani 1 1 d . . .
H45A H 0.2449 0.7940 0.1117 0.074 Uiso 1 1 calc R . .
H45B H 0.2289 0.7050 0.0776 0.074 Uiso 1 1 calc R . .
H45C H 0.2764 0.7203 0.1001 0.074 Uiso 1 1 calc R . .
C46 C 0.2729(2) 0.7989(6) 0.3427(3) 0.071(2) Uani 1 1 d . . .
H46A H 0.2536 0.7535 0.3494 0.107 Uiso 1 1 calc R . .
H46B H 0.2593 0.8580 0.3347 0.107 Uiso 1 1 calc R . .
H46C H 0.2953 0.8051 0.3739 0.107 Uiso 1 1 calc R . .
C47 C 0.4501(2) 0.5348(5) 0.0933(3) 0.0576(19) Uani 1 1 d . . .
H47A H 0.4653 0.5868 0.0834 0.069 Uiso 1 1 calc R . .
H47B H 0.4257 0.5237 0.0648 0.069 Uiso 1 1 calc R . .
C48 C 0.4764(2) 0.4496(5) 0.1039(4) 0.081(3) Uani 1 1 d . . .
H48A H 0.4624 0.3970 0.0837 0.098 Uiso 1 1 calc R . .
H48B H 0.5022 0.4598 0.0937 0.098 Uiso 1 1 calc R . .
C49 C 0.4840(3) 0.4316(8) 0.1605(5) 0.132(5) Uani 1 1 d . . .
H49A H 0.5130 0.4190 0.1755 0.159 Uiso 1 1 calc R . .
H49B H 0.4681 0.3784 0.1673 0.159 Uiso 1 1 calc R . .
C50 C 0.4712(2) 0.5169(6) 0.1841(3) 0.076(3) Uani 1 1 d . . .
H50A H 0.4613 0.5024 0.2156 0.091 Uiso 1 1 calc R . .
H50B H 0.4939 0.5608 0.1937 0.091 Uiso 1 1 calc R . .
C51 C 0.3734(3) 0.9698(6) 0.2214(4) 0.087(3) Uani 1 1 d D . .
C52 C 0.3553(6) 1.0664(14) 0.2242(11) 0.098(8) Uiso 0.40 1 d PD . .
C52' C 0.3492(5) 1.0319(13) 0.2480(7) 0.102(6) Uiso 0.60 1 d PD . .
C53 C 0.3108(5) 1.0577(14) 0.1992(8) 0.065(5) Uiso 0.40 1 d PD . .
C53' C 0.3055(4) 1.0145(11) 0.2232(6) 0.084(4) Uiso 0.60 1 d PD . .
C54 C 0.3054(3) 0.9608(7) 0.1755(4) 0.109(4) Uani 1 1 d . . .
C55 C 0.28020(19) 0.8991(5) 0.0360(3) 0.0532(17) Uani 1 1 d . . .
H55A H 0.2619 0.9074 0.0596 0.064 Uiso 1 1 calc R . .
H55B H 0.2709 0.8458 0.0131 0.064 Uiso 1 1 calc R . .
C56 C 0.2810(2) 0.9839(6) 0.0037(3) 0.072(2) Uani 1 1 d . . .
H56A H 0.2601 0.9815 -0.0297 0.086 Uiso 1 1 calc R . .
H56B H 0.2769 1.0397 0.0231 0.086 Uiso 1 1 calc R . .
C57 C 0.3227(2) 0.9805(5) -0.0054(3) 0.064(2) Uani 1 1 d . . .
H57A H 0.3239 0.9385 -0.0345 0.077 Uiso 1 1 calc R . .
H57B H 0.3319 1.0420 -0.0133 0.077 Uiso 1 1 calc R . .
C58 C 0.3474(2) 0.9454(5) 0.0455(3) 0.0554(18) Uani 1 1 d . . .
H58A H 0.3713 0.9116 0.0401 0.066 Uiso 1 1 calc R . .
H58B H 0.3569 0.9965 0.0700 0.066 Uiso 1 1 calc R . .
C59 C 0.4102(2) 0.9980(5) 0.4290(3) 0.063(2) Uani 1 1 d . . .
C60 C 0.3906(2) 0.9184(6) 0.4135(3) 0.071(2) Uani 1 1 d . . .
H60 H 0.3722 0.9154 0.3802 0.085 Uiso 1 1 calc R . .
C61 C 0.3965(2) 0.8441(6) 0.4440(4) 0.070(2) Uani 1 1 d . . .
H61 H 0.3825 0.7892 0.4315 0.084 Uiso 1 1 calc R . .
C62 C 0.4219(3) 0.8452(6) 0.4924(4) 0.080(3) Uani 1 1 d . . .
H62 H 0.4258 0.7921 0.5138 0.096 Uiso 1 1 calc R . .
C63 C 0.4423(3) 0.9275(7) 0.5101(4) 0.089(3) Uani 1 1 d . . .
H63 H 0.4600 0.9312 0.5439 0.107 Uiso 1 1 calc R . .
C64 C 0.4360(2) 1.0024(6) 0.4774(3) 0.073(2) Uani 1 1 d . . .
H64 H 0.4498 1.0579 0.4887 0.088 Uiso 1 1 calc R . .
C65 C 0.4034(3) 1.0809(8) 0.3936(5) 0.116(4) Uani 1 1 d . . .
H65A H 0.3805 1.0696 0.3637 0.174 Uiso 1 1 calc R . .
H65B H 0.4278 1.0927 0.3809 0.174 Uiso 1 1 calc R . .
H65C H 0.3976 1.1341 0.4132 0.174 Uiso 1 1 calc R . .
C66 C 0.5214(10) 0.139(3) 0.2221(9) 0.192(15) Uiso 0.50 1 d PD . .
C67 C 0.5035(8) 0.153(2) 0.2708(10) 0.174(13) Uiso 0.50 1 d PD . .
C68 C 0.4624(6) 0.1381(16) 0.2334(9) 0.108(7) Uiso 0.50 1 d PD . .
C69 C 0.4566(7) 0.156(2) 0.1729(10) 0.153(10) Uiso 0.50 1 d PD . .
Li1 Li 0.3481(3) 0.8192(6) 0.1314(4) 0.038(2) Uani 1 1 d . . .

loop_
_atom_site_aniso_label
_atom_site_aniso_U_11
_atom_site_aniso_U_22
_atom_site_aniso_U_33
_atom_site_aniso_U_23
_atom_site_aniso_U_13
_atom_site_aniso_U_12
Yb1 0.02833(14) 0.03523(15) 0.02117(13) 0.00030(10) 0.00924(9) 0.00378(10)
O1 0.041(2) 0.034(2) 0.028(2) -0.0070(16) 0.0087(16) 0.0019(17)
O2 0.0302(19) 0.043(2) 0.0245(19) -0.0017(16) 0.0111(15) -0.0017(16)
O3 0.047(2) 0.033(2) 0.0200(18) -0.0025(15) 0.0111(16) -0.0004(17)
O4 0.0275(18) 0.037(2) 0.0279(19) -0.0004(16) 0.0112(15) 0.0034(15)
O5 0.037(2) 0.065(3) 0.048(3) 0.019(2) 0.0177(19) 0.019(2)
O6 0.063(3) 0.055(3) 0.058(3) -0.020(2) 0.021(2) 0.002(2)
O7 0.044(2) 0.045(2) 0.049(3) 0.013(2) 0.0127(19) 0.0037(19)
C1 0.023(3) 0.042(3) 0.028(3) -0.003(2) 0.010(2) 0.004(2)
C2 0.029(3) 0.037(3) 0.035(3) -0.005(2) 0.015(2) -0.005(2)
C3 0.031(3) 0.046(3) 0.038(3) -0.015(3) 0.012(2) -0.008(3)
C4 0.028(3) 0.055(4) 0.028(3) -0.009(3) 0.009(2) -0.004(3)
C5 0.021(3) 0.046(3) 0.033(3) -0.001(3) 0.007(2) -0.001(2)
C6 0.023(3) 0.038(3) 0.028(3) -0.006(2) 0.006(2) 0.000(2)
C7 0.031(3) 0.025(3) 0.028(3) 0.006(2) 0.012(2) 0.009(2)
C8 0.028(3) 0.028(3) 0.030(3) 0.004(2) 0.006(2) 0.005(2)
C9 0.030(3) 0.033(3) 0.035(3) 0.002(2) 0.015(2) 0.000(2)
C10 0.036(3) 0.047(4) 0.032(3) -0.006(3) 0.014(2) -0.002(3)
C11 0.037(3) 0.033(3) 0.031(3) -0.003(2) 0.012(2) -0.003(2)
C12 0.028(3) 0.027(3) 0.030(3) 0.000(2) 0.007(2) 0.004(2)
C13 0.031(3) 0.042(3) 0.028(3) 0.003(2) 0.006(2) 0.005(2)
C14 0.041(3) 0.038(3) 0.043(3) -0.008(3) 0.016(3) -0.005(3)
C15 0.062(4) 0.038(4) 0.052(4) -0.002(3) 0.021(3) -0.011(3)
C16 0.059(4) 0.045(4) 0.041(4) 0.002(3) 0.023(3) -0.006(3)
C17 0.049(4) 0.040(4) 0.058(4) -0.005(3) 0.012(3) 0.000(3)
C18 0.048(4) 0.067(4) 0.029(3) -0.012(3) 0.006(3) -0.011(3)
C19 0.033(3) 0.060(4) 0.037(3) -0.011(3) 0.011(3) -0.012(3)
C20 0.038(3) 0.064(4) 0.042(4) -0.014(3) 0.010(3) -0.017(3)
C21 0.060(5) 0.143(8) 0.034(4) 0.026(4) 0.001(3) -0.027(5)
C22 0.047(4) 0.117(7) 0.096(6) -0.081(6) 0.034(4) -0.034(4)
C23 0.053(4) 0.087(5) 0.050(4) -0.025(4) 0.031(3) -0.017(4)
C24 0.024(3) 0.040(3) 0.027(3) 0.002(2) 0.009(2) -0.001(2)
C25 0.026(3) 0.034(3) 0.025(3) -0.001(2) 0.006(2) -0.002(2)
C26 0.030(3) 0.038(3) 0.031(3) 0.008(2) 0.008(2) 0.002(2)
C27 0.032(3) 0.047(4) 0.022(3) -0.001(2) 0.003(2) 0.003(3)
C28 0.026(3) 0.040(3) 0.031(3) -0.006(2) 0.004(2) -0.002(2)
C29 0.025(3) 0.033(3) 0.031(3) -0.002(2) 0.010(2) 0.000(2)
C30 0.033(3) 0.030(3) 0.031(3) 0.005(2) 0.019(2) 0.006(2)
C31 0.031(3) 0.046(3) 0.030(3) 0.009(2) 0.014(2) 0.008(2)
C32 0.038(3) 0.058(4) 0.045(4) 0.017(3) 0.024(3) 0.020(3)
C33 0.056(4) 0.048(4) 0.035(3) 0.006(3) 0.022(3) 0.017(3)
C34 0.048(4) 0.041(3) 0.029(3) 0.001(2) 0.015(3) 0.013(3)
C35 0.035(3) 0.030(3) 0.029(3) -0.001(2) 0.014(2) 0.000(2)
C36 0.031(3) 0.035(3) 0.032(3) -0.003(2) 0.011(2) -0.004(2)
C37 0.038(3) 0.037(3) 0.029(3) 0.002(2) 0.005(2) -0.005(2)
C38 0.062(4) 0.034(3) 0.043(4) 0.003(3) 0.006(3) -0.007(3)
C39 0.059(4) 0.031(3) 0.040(3) -0.005(3) 0.015(3) 0.005(3)
C40 0.044(3) 0.050(4) 0.035(3) 0.001(3) 0.002(3) -0.006(3)
C41 0.055(4) 0.057(4) 0.026(3) -0.002(3) 0.001(3) 0.003(3)
C42 0.025(3) 0.060(4) 0.042(3) 0.004(3) 0.010(2) 0.001(3)
C43 0.032(4) 0.113(7) 0.069(5) 0.012(5) 0.010(3) -0.007(4)
C44 0.052(4) 0.065(5) 0.063(5) -0.003(4) 0.001(3) -0.014(4)
C45 0.040(3) 0.067(4) 0.039(4) 0.007(3) 0.004(3) 0.009(3)
C46 0.079(5) 0.098(6) 0.047(4) 0.004(4) 0.036(4) 0.032(5)
C47 0.061(4) 0.056(4) 0.072(5) 0.011(4) 0.047(4) 0.025(3)
C48 0.046(4) 0.052(5) 0.158(9) 0.020(5) 0.047(5) 0.018(4)
C49 0.102(8) 0.133(9) 0.191(12) 0.101(9) 0.092(8) 0.092(7)
C50 0.036(4) 0.100(6) 0.085(6) 0.059(5) 0.002(4) 0.005(4)
C51 0.077(6) 0.092(7) 0.084(6) -0.046(5) 0.004(5) 0.011(5)
C54 0.064(5) 0.118(8) 0.146(9) -0.079(7) 0.026(6) 0.023(5)
C55 0.043(4) 0.064(5) 0.053(4) 0.007(3) 0.013(3) 0.006(3)
C56 0.061(5) 0.079(6) 0.077(5) 0.028(4) 0.022(4) 0.018(4)
C57 0.060(5) 0.070(5) 0.067(5) 0.019(4) 0.024(4) 0.002(4)
C58 0.047(4) 0.049(4) 0.073(5) 0.018(4) 0.019(3) 0.006(3)
C59 0.052(4) 0.063(5) 0.077(5) -0.005(4) 0.022(4) 0.009(4)
C60 0.062(5) 0.084(6) 0.074(6) -0.021(5) 0.032(4) -0.011(5)
C61 0.066(5) 0.072(6) 0.081(6) -0.021(5) 0.035(5) -0.007(4)
C62 0.075(6) 0.065(5) 0.112(8) 0.023(5) 0.047(5) 0.010(5)
C63 0.075(6) 0.099(7) 0.086(7) 0.015(6) 0.006(5) -0.010(5)
C64 0.069(5) 0.061(5) 0.086(6) -0.022(5) 0.013(5) -0.017(4)
C65 0.097(8) 0.106(8) 0.141(10) 0.037(8) 0.022(7) 0.010(6)
Li1 0.045(5) 0.037(5) 0.035(5) 0.002(4) 0.018(4) 0.003(4)

loop_
_atom_type_symbol
_atom_type_description
_atom_type_scat_dispersion_real
_atom_type_scat_dispersion_imag
_atom_type_scat_source
C C 0.0033 0.0016 'International Tables Vol C Tables 4.2.6.8 and 6.1.1.4'
H H 0.0000 0.0000 'International Tables Vol C Tables 4.2.6.8 and 6.1.1.4'
Li Li -0.0003 0.0001 'International Tables Vol C Tables 4.2.6.8 and 6.1.1.4'
O O 0.0106 0.0060 'International Tables Vol C Tables 4.2.6.8 and 6.1.1.4'
Yb Yb -0.3850 5.5486 'International Tables Vol C Tables 4.2.6.8 and 6.1.1.4'

loop_
_geom_angle_atom_site_label_1
_geom_angle_atom_site_label_2
_geom_angle_atom_site_label_3
_geom_angle
_geom_angle_site_symmetry_1
_geom_angle_site_symmetry_3
_geom_angle_publ_flag
O1 Yb1 O3 115.05(14) . . ?
O1 Yb1 O4 110.67(13) . . ?
O3 Yb1 O4 90.41(13) . . ?
O1 Yb1 O2 108.01(14) . . ?
O3 Yb1 O2 136.85(13) . . ?
O4 Yb1 O2 76.70(13) . . ?
O1 Yb1 O5 89.28(15) . . ?
O3 Yb1 O5 87.26(14) . . ?
O4 Yb1 O5 158.82(15) . . ?
O2 Yb1 O5 90.72(14) . . ?
O1 Yb1 C7 92.05(14) . . ?
O3 Yb1 C7 147.32(14) . . ?
O4 Yb1 C7 96.94(13) . . ?
O2 Yb1 C7 22.40(12) . . ?
O5 Yb1 C7 74.54(13) . . ?
O1 Yb1 Li1 111.4(2) . . ?
O3 Yb1 Li1 120.87(19) . . ?
O4 Yb1 Li1 38.76(18) . . ?
O2 Yb1 Li1 38.22(19) . . ?
O5 Yb1 Li1 128.1(2) . . ?
C7 Yb1 Li1 58.28(18) . . ?
C1 O1 Yb1 153.2(3) . . ?
C7 O2 Li1 131.2(4) . . ?
C7 O2 Yb1 119.9(3) . . ?
Li1 O2 Yb1 98.2(3) . . ?
C24 O3 Yb1 152.7(3) . . ?
C30 O4 Li1 117.0(4) . . ?
C30 O4 Yb1 134.1(3) . . ?
Li1 O4 Yb1 98.8(3) . . ?
C50 O5 C47 106.6(5) . . ?
C50 O5 Yb1 130.0(4) . . ?
C47 O5 Yb1 123.0(4) . . ?
C51 O6 C54 108.5(6) . . ?
C51 O6 Li1 135.9(5) . . ?
C54 O6 Li1 114.5(5) . . ?
C58 O7 C55 108.5(5) . . ?
C58 O7 Li1 115.3(5) . . ?
C55 O7 Li1 135.5(4) . . ?
C69 O8 C66 107(2) . . ?
C69 O8 C67 71.8(17) . 2_655 ?
C66 O8 C67 35.3(18) . 2_655 ?
O1 C1 C2 121.7(5) . . ?
O1 C1 C6 118.1(5) . . ?
C2 C1 C6 120.2(5) . . ?
C3 C2 C1 117.5(5) . . ?
C3 C2 C14 121.0(5) . . ?
C1 C2 C14 121.5(5) . . ?
C4 C3 C2 123.5(5) . . ?
C4 C3 H3 118.2 . . ?
C2 C3 H3 118.2 . . ?
C5 C4 C3 117.2(5) . . ?
C5 C4 C18 122.2(6) . . ?
C3 C4 C18 120.6(5) . . ?
C4 C5 C6 122.5(5) . . ?
C4 C5 H5 118.8 . . ?
C6 C5 H5 118.8 . . ?
C5 C6 C1 119.1(5) . . ?
C5 C6 C13 120.2(5) . . ?
C1 C6 C13 120.8(5) . . ?
O2 C7 C12 119.5(4) . . ?
O2 C7 C8 120.5(4) . . ?
C12 C7 C8 120.0(4) . . ?
O2 C7 Yb1 37.7(2) . . ?
C12 C7 Yb1 98.3(3) . . ?
C8 C7 Yb1 129.7(3) . . ?
C9 C8 C7 116.9(5) . . ?
C9 C8 C19 119.8(5) . . ?
C7 C8 C19 123.3(5) . . ?
C10 C9 C8 123.4(5) . . ?
C10 C9 H9 118.3 . . ?
C8 C9 H9 118.3 . . ?
C11 C10 C9 117.8(5) . . ?
C11 C10 C23 122.1(5) . . ?
C9 C10 C23 120.1(5) . . ?
C12 C11 C10 121.8(5) . . ?
C12 C11 H11 119.1 . . ?
C10 C11 H11 119.1 . . ?
C11 C12 C7 119.7(5) . . ?
C11 C12 C13 117.8(5) . . ?
C7 C12 C13 122.5(4) . . ?
C6 C13 C12 116.6(4) . . ?
C6 C13 H13A 108.2 . . ?
C12 C13 H13A 108.2 . . ?
C6 C13 H13B 108.2 . . ?
C12 C13 H13B 108.2 . . ?
H13A C13 H13B 107.3 . . ?
C17 C14 C15 107.3(5) . . ?
C17 C14 C16 109.9(5) . . ?
C15 C14 C16 107.1(5) . . ?
C17 C14 C2 109.1(5) . . ?
C15 C14 C2 112.9(5) . . ?
C16 C14 C2 110.5(5) . . ?
C14 C15 H15A 109.5 . . ?
C14 C15 H15B 109.5 . . ?
H15A C15 H15B 109.5 . . ?
C14 C15 H15C 109.5 . . ?
H15A C15 H15C 109.5 . . ?
H15B C15 H15C 109.5 . . ?
C14 C16 H16A 109.5 . . ?
C14 C16 H16B 109.5 . . ?
H16A C16 H16B 109.5 . . ?
C14 C16 H16C 109.5 . . ?
H16A C16 H16C 109.5 . . ?
H16B C16 H16C 109.5 . . ?
C14 C17 H17A 109.5 . . ?
C14 C17 H17B 109.5 . . ?
H17A C17 H17B 109.5 . . ?
C14 C17 H17C 109.5 . . ?
H17A C17 H17C 109.5 . . ?
H17B C17 H17C 109.5 . . ?
C4 C18 H18A 109.5 . . ?
C4 C18 H18B 109.5 . . ?
H18A C18 H18B 109.5 . . ?
C4 C18 H18C 109.5 . . ?
H18A C18 H18C 109.5 . . ?
H18B C18 H18C 109.5 . . ?
C8 C19 C21 109.9(5) . . ?
C8 C19 C22 110.7(5) . . ?
C21 C19 C22 111.1(6) . . ?
C8 C19 C20 112.9(5) . . ?
C21 C19 C20 106.0(5) . . ?
C22 C19 C20 106.1(5) . . ?
C19 C20 H20A 109.5 . . ?
C19 C20 H20B 109.5 . . ?
H20A C20 H20B 109.5 . . ?
C19 C20 H20C 109.5 . . ?
H20A C20 H20C 109.5 . . ?
H20B C20 H20C 109.5 . . ?
C19 C21 H21A 109.5 . . ?
C19 C21 H21B 109.5 . . ?
H21A C21 H21B 109.5 . . ?
C19 C21 H21C 109.5 . . ?
H21A C21 H21C 109.5 . . ?
H21B C21 H21C 109.5 . . ?
C19 C22 H22A 109.5 . . ?
C19 C22 H22B 109.5 . . ?
H22A C22 H22B 109.5 . . ?
C19 C22 H22C 109.5 . . ?
H22A C22 H22C 109.5 . . ?
H22B C22 H22C 109.5 . . ?
C10 C23 H23A 109.5 . . ?
C10 C23 H23B 109.5 . . ?
H23A C23 H23B 109.5 . . ?
C10 C23 H23C 109.5 . . ?
H23A C23 H23C 109.5 . . ?
H23B C23 H23C 109.5 . . ?
O3 C24 C29 118.5(5) . . ?
O3 C24 C25 121.9(5) . . ?
C29 C24 C25 119.5(5) . . ?
C26 C25 C24 117.4(5) . . ?
C26 C25 C37 121.6(5) . . ?
C24 C25 C37 120.8(4) . . ?
C27 C26 C25 123.8(5) . . ?
C27 C26 H26 118.1 . . ?
C25 C26 H26 118.1 . . ?
C28 C27 C26 117.4(5) . . ?
C28 C27 C41 121.3(5) . . ?
C26 C27 C41 121.2(5) . . ?
C27 C28 C29 122.2(5) . . ?
C27 C28 H28 118.9 . . ?
C29 C28 H28 118.9 . . ?
C28 C29 C24 119.4(5) . . ?
C28 C29 C36 119.9(5) . . ?
C24 C29 C36 120.2(5) . . ?
O4 C30 C35 120.2(4) . . ?
O4 C30 C31 119.4(5) . . ?
C35 C30 C31 120.4(5) . . ?
C32 C31 C30 116.4(5) . . ?
C32 C31 C42 121.2(5) . . ?
C30 C31 C42 122.2(5) . . ?
C33 C32 C31 123.6(5) . . ?
C33 C32 H32 118.2 . . ?
C31 C32 H32 118.2 . . ?
C34 C33 C32 117.8(5) . . ?
C34 C33 C46 121.0(6) . . ?
C32 C33 C46 121.2(6) . . ?
C33 C34 C35 121.5(5) . . ?
C33 C34 H34 119.3 . . ?
C35 C34 H34 119.3 . . ?
C30 C35 C34 119.6(5) . . ?
C30 C35 C36 123.3(4) . . ?
C34 C35 C36 117.0(5) . . ?
C29 C36 C35 109.2(4) . . ?
C29 C36 H36A 109.8 . . ?
C35 C36 H36A 109.8 . . ?
C29 C36 H36B 109.8 . . ?
C35 C36 H36B 109.8 . . ?
H36A C36 H36B 108.3 . . ?
C25 C37 C40 110.0(5) . . ?
C25 C37 C38 112.4(4) . . ?
C40 C37 C38 107.3(5) . . ?
C25 C37 C39 112.3(4) . . ?
C40 C37 C39 108.8(5) . . ?
C38 C37 C39 105.8(5) . . ?
C37 C38 H38A 109.5 . . ?
C37 C38 H38B 109.5 . . ?
H38A C38 H38B 109.5 . . ?
C37 C38 H38C 109.5 . . ?
H38A C38 H38C 109.5 . . ?
H38B C38 H38C 109.5 . . ?
C37 C39 H39A 109.5 . . ?
C37 C39 H39B 109.5 . . ?
H39A C39 H39B 109.5 . . ?
C37 C39 H39C 109.5 . . ?
H39A C39 H39C 109.5 . . ?
H39B C39 H39C 109.5 . . ?
C37 C40 H40A 109.5 . . ?
C37 C40 H40B 109.5 . . ?
H40A C40 H40B 109.5 . . ?
C37 C40 H40C 109.5 . . ?
H40A C40 H40C 109.5 . . ?
H40B C40 H40C 109.5 . . ?
C27 C41 H41A 109.5 . . ?
C27 C41 H41B 109.5 . . ?
H41A C41 H41B 109.5 . . ?
C27 C41 H41C 109.5 . . ?
H41A C41 H41C 109.5 . . ?
H41B C41 H41C 109.5 . . ?
C44 C42 C43 108.5(6) . . ?
C44 C42 C31 108.4(5) . . ?
C43 C42 C31 112.2(5) . . ?
C44 C42 C45 109.5(5) . . ?
C43 C42 C45 106.0(5) . . ?
C31 C42 C45 112.1(5) . . ?
C42 C43 H43A 109.5 . . ?
C42 C43 H43B 109.5 . . ?
H43A C43 H43B 109.5 . . ?
C42 C43 H43C 109.5 . . ?
H43A C43 H43C 109.5 . . ?
H43B C43 H43C 109.5 . . ?
C42 C44 H44A 109.5 . . ?
C42 C44 H44B 109.5 . . ?
H44A C44 H44B 109.5 . . ?
C42 C44 H44C 109.5 . . ?
H44A C44 H44C 109.5 . . ?
H44B C44 H44C 109.5 . . ?
C42 C45 H45A 109.5 . . ?
C42 C45 H45B 109.5 . . ?
H45A C45 H45B 109.5 . . ?
C42 C45 H45C 109.5 . . ?
H45A C45 H45C 109.5 . . ?
H45B C45 H45C 109.5 . . ?
C33 C46 H46A 109.5 . . ?
C33 C46 H46B 109.5 . . ?
H46A C46 H46B 109.5 . . ?
C33 C46 H46C 109.5 . . ?
H46A C46 H46C 109.5 . . ?
H46B C46 H46C 109.5 . . ?
O5 C47 C48 105.0(6) . . ?
O5 C47 H47A 110.8 . . ?
C48 C47 H47A 110.8 . . ?
O5 C47 H47B 110.8 . . ?
C48 C47 H47B 110.8 . . ?
H47A C47 H47B 108.8 . . ?
C49 C48 C47 106.5(7) . . ?
C49 C48 H48A 110.4 . . ?
C47 C48 H48A 110.4 . . ?
C49 C48 H48B 110.4 . . ?
C47 C48 H48B 110.4 . . ?
H48A C48 H48B 108.6 . . ?
C48 C49 C50 105.7(7) . . ?
C48 C49 H49A 110.6 . . ?
C50 C49 H49A 110.6 . . ?
C48 C49 H49B 110.6 . . ?
C50 C49 H49B 110.6 . . ?
H49A C49 H49B 108.7 . . ?
O5 C50 C49 103.9(7) . . ?
O5 C50 H50A 111.0 . . ?
C49 C50 H50A 111.0 . . ?
O5 C50 H50B 111.0 . . ?
C49 C50 H50B 111.0 . . ?
H50A C50 H50B 109.0 . . ?
O6 C51 C52' 108.0(9) . . ?
O6 C51 C52 104.4(10) . . ?
C52' C51 C52 32.9(11) . . ?
C53 C52 C51 105.9(15) . . ?
C53' C52' C51 107.1(13) . . ?
C52 C53 C54 105.2(14) . . ?
C54 C53' C52' 105.0(12) . . ?
O6 C54 C53' 109.4(9) . . ?
O6 C54 C53 106.2(9) . . ?
C53' C54 C53 36.2(8) . . ?
O7 C55 C56 105.7(5) . . ?
O7 C55 H55A 110.6 . . ?
C56 C55 H55A 110.6 . . ?
O7 C55 H55B 110.6 . . ?
C56 C55 H55B 110.6 . . ?
H55A C55 H55B 108.7 . . ?
C57 C56 C55 102.0(6) . . ?
C57 C56 H56A 111.4 . . ?
C55 C56 H56A 111.4 . . ?
C57 C56 H56B 111.4 . . ?
C55 C56 H56B 111.4 . . ?
H56A C56 H56B 109.2 . . ?
C58 C57 C56 102.9(6) . . ?
C58 C57 H57A 111.2 . . ?
C56 C57 H57A 111.2 . . ?
C58 C57 H57B 111.2 . . ?
C56 C57 H57B 111.2 . . ?
H57A C57 H57B 109.1 . . ?
O7 C58 C57 106.3(5) . . ?
O7 C58 H58A 110.5 . . ?
C57 C58 H58A 110.5 . . ?
O7 C58 H58B 110.5 . . ?
C57 C58 H58B 110.5 . . ?
H58A C58 H58B 108.7 . . ?
C60 C59 C64 118.8(8) . . ?
C60 C59 C65 120.8(9) . . ?
C64 C59 C65 120.5(8) . . ?
C61 C60 C59 121.8(9) . . ?
C61 C60 H60 119.1 . . ?
C59 C60 H60 119.1 . . ?
C60 C61 C62 121.5(9) . . ?
C60 C61 H61 119.3 . . ?
C62 C61 H61 119.3 . . ?
C61 C62 C63 118.2(8) . . ?
C61 C62 H62 120.9 . . ?
C63 C62 H62 120.9 . . ?
C64 C63 C62 118.7(9) . . ?
C64 C63 H63 120.6 . . ?
C62 C63 H63 120.6 . . ?
C59 C64 C63 121.1(8) . . ?
C59 C64 H64 119.5 . . ?
C63 C64 H64 119.5 . . ?
C59 C65 H65A 109.5 . . ?
C59 C65 H65B 109.5 . . ?
H65A C65 H65B 109.5 . . ?
C59 C65 H65C 109.5 . . ?
H65A C65 H65C 109.5 . . ?
H65B C65 H65C 109.5 . . ?
C67 C66 C68 92(3) 2_655 2_655 ?
C67 C66 O8 79(2) 2_655 . ?
C68 C66 O8 170(3) 2_655 . ?
C67 C66 C67 42(3) 2_655 . ?
C68 C66 C67 50.4(19) 2_655 . ?
O8 C66 C67 121(2) . . ?
C66 C67 C67 102(3) 2_655 2_655 ?
C66 C67 C68 156(5) 2_655 2_655 ?
C67 C67 C68 84(3) 2_655 2_655 ?
C66 C67 C68 50.0(19) 2_655 . ?
C67 C67 C68 52(2) 2_655 . ?
C68 C67 C68 132(2) 2_655 . ?
C66 C67 C66 133(4) 2_655 . ?
C67 C67 C66 36(2) 2_655 . ?
C68 C67 C66 47.8(15) 2_655 . ?
C68 C67 C66 86.1(19) . . ?
C66 C67 O8 65(2) 2_655 2_655 ?
C67 C67 O8 168(4) 2_655 2_655 ?
C68 C67 O8 108(2) 2_655 2_655 ?
C68 C67 O8 115(2) . 2_655 ?
C66 C67 O8 155(2) . 2_655 ?
C66 C67 C69 113(3) 2_655 2_655 ?
C67 C67 C69 144(4) 2_655 2_655 ?
C68 C67 C69 61.1(16) 2_655 2_655 ?
C68 C67 C69 163(2) . 2_655 ?
C66 C67 C69 108.7(18) . 2_655 ?
O8 C67 C69 48.5(10) 2_655 2_655 ?
C66 C68 C67 82(2) 2_655 2_655 ?
C66 C68 C67 38(2) 2_655 . ?
C67 C68 C67 44(2) 2_655 . ?
C66 C68 C69 157(3) 2_655 . ?
C67 C68 C69 76.6(19) 2_655 . ?
C67 C68 C69 120(2) . . ?
O8 C69 C68 100.7(18) . . ?
O8 C69 C67 59.7(15) . 2_655 ?
C68 C69 C67 42.3(14) . 2_655 ?
O2 Li1 O4 85.7(4) . . ?
O2 Li1 O7 108.4(4) . . ?
O4 Li1 O7 133.6(5) . . ?
O2 Li1 O6 133.3(5) . . ?
O4 Li1 O6 107.7(4) . . ?
O7 Li1 O6 94.2(4) . . ?
O2 Li1 Yb1 43.6(2) . . ?
O4 Li1 Yb1 42.5(2) . . ?
O7 Li1 Yb1 129.6(4) . . ?
O6 Li1 Yb1 136.1(4) . . ?

loop_
_geom_bond_atom_site_label_1
_geom_bond_atom_site_label_2
_geom_bond_distance
_geom_bond_site_symmetry_2
_geom_bond_publ_flag
Yb1 O1 2.070(3) . ?
Yb1 O3 2.076(3) . ?
Yb1 O4 2.144(3) . ?
Yb1 O2 2.186(4) . ?
Yb1 O5 2.331(4) . ?
Yb1 C7 3.099(5) . ?
Yb1 Li1 3.138(9) . ?
O1 C1 1.350(6) . ?
O2 C7 1.362(6) . ?
O2 Li1 1.962(10) . ?
O3 C24 1.344(6) . ?
O4 C30 1.368(6) . ?
O4 Li1 1.988(10) . ?
O5 C50 1.452(7) . ?
O5 C47 1.464(7) . ?
O6 C51 1.437(9) . ?
O6 C54 1.456(9) . ?
O6 Li1 2.007(10) . ?
O7 C58 1.434(7) . ?
O7 C55 1.454(7) . ?
O7 Li1 1.995(10) . ?
O8 C69 1.383(17) . ?
O8 C66 1.475(19) . ?
O8 C67 1.59(3) 2_655 ?
C1 C2 1.403(8) . ?
C1 C6 1.411(7) . ?
C2 C3 1.399(7) . ?
C2 C14 1.538(8) . ?
C3 C4 1.395(8) . ?
C3 H3 0.9500 . ?
C4 C5 1.368(8) . ?
C4 C18 1.509(7) . ?
C5 C6 1.397(7) . ?
C5 H5 0.9500 . ?
C6 C13 1.504(7) . ?
C7 C12 1.403(7) . ?
C7 C8 1.423(7) . ?
C8 C9 1.395(7) . ?
C8 C19 1.521(7) . ?
C9 C10 1.387(7) . ?
C9 H9 0.9500 . ?
C10 C11 1.382(7) . ?
C10 C23 1.513(8) . ?
C11 C12 1.382(7) . ?
C11 H11 0.9500 . ?
C12 C13 1.532(7) . ?
C13 H13A 0.9900 . ?
C13 H13B 0.9900 . ?
C14 C17 1.529(8) . ?
C14 C15 1.535(8) . ?
C14 C16 1.540(8) . ?
C15 H15A 0.9800 . ?
C15 H15B 0.9800 . ?
C15 H15C 0.9800 . ?
C16 H16A 0.9800 . ?
C16 H16B 0.9800 . ?
C16 H16C 0.9800 . ?
C17 H17A 0.9800 . ?
C17 H17B 0.9800 . ?
C17 H17C 0.9800 . ?
C18 H18A 0.9800 . ?
C18 H18B 0.9800 . ?
C18 H18C 0.9800 . ?
C19 C21 1.524(10) . ?
C19 C22 1.537(9) . ?
C19 C20 1.542(8) . ?
C20 H20A 0.9800 . ?
C20 H20B 0.9800 . ?
C20 H20C 0.9800 . ?
C21 H21A 0.9800 . ?
C21 H21B 0.9800 . ?
C21 H21C 0.9800 . ?
C22 H22A 0.9800 . ?
C22 H22B 0.9800 . ?
C22 H22C 0.9800 . ?
C23 H23A 0.9800 . ?
C23 H23B 0.9800 . ?
C23 H23C 0.9800 . ?
C24 C29 1.412(7) . ?
C24 C25 1.416(7) . ?
C25 C26 1.407(7) . ?
C25 C37 1.516(7) . ?
C26 C27 1.381(8) . ?
C26 H26 0.9500 . ?
C27 C28 1.378(8) . ?
C27 C41 1.512(7) . ?
C28 C29 1.401(7) . ?
C28 H28 0.9500 . ?
C29 C36 1.511(7) . ?
C30 C35 1.388(7) . ?
C30 C31 1.423(7) . ?
C31 C32 1.402(8) . ?
C31 C42 1.532(8) . ?
C32 C33 1.384(9) . ?
C32 H32 0.9500 . ?
C33 C34 1.381(8) . ?
C33 C46 1.511(8) . ?
C34 C35 1.398(7) . ?
C34 H34 0.9500 . ?
C35 C36 1.515(7) . ?
C36 H36A 0.9900 . ?
C36 H36B 0.9900 . ?
C37 C40 1.528(8) . ?
C37 C38 1.538(8) . ?
C37 C39 1.541(8) . ?
C38 H38A 0.9800 . ?
C38 H38B 0.9800 . ?
C38 H38C 0.9800 . ?
C39 H39A 0.9800 . ?
C39 H39B 0.9800 . ?
C39 H39C 0.9800 . ?
C40 H40A 0.9800 . ?
C40 H40B 0.9800 . ?
C40 H40C 0.9800 . ?
C41 H41A 0.9800 . ?
C41 H41B 0.9800 . ?
C41 H41C 0.9800 . ?
C42 C44 1.527(10) . ?
C42 C43 1.531(8) . ?
C42 C45 1.536(8) . ?
C43 H43A 0.9800 . ?
C43 H43B 0.9800 . ?
C43 H43C 0.9800 . ?
C44 H44A 0.9800 . ?
C44 H44B 0.9800 . ?
C44 H44C 0.9800 . ?
C45 H45A 0.9800 . ?
C45 H45B 0.9800 . ?
C45 H45C 0.9800 . ?
C46 H46A 0.9800 . ?
C46 H46B 0.9800 . ?
C46 H46C 0.9800 . ?
C47 C48 1.523(9) . ?
C47 H47A 0.9900 . ?
C47 H47B 0.9900 . ?
C48 C49 1.474(13) . ?
C48 H48A 0.9900 . ?
C48 H48B 0.9900 . ?
C49 C50 1.503(14) . ?
C49 H49A 0.9900 . ?
C49 H49B 0.9900 . ?
C50 H50A 0.9900 . ?
C50 H50B 0.9900 . ?
C51 C52' 1.505(19) . ?
C51 C52 1.550(17) . ?
C52 C53 1.508(17) . ?
C52' C53' 1.499(15) . ?
C53 C54 1.54(2) . ?
C53' C54 1.480(17) . ?
C55 C56 1.508(9) . ?
C55 H55A 0.9900 . ?
C55 H55B 0.9900 . ?
C56 C57 1.498(10) . ?
C56 H56A 0.9900 . ?
C56 H56B 0.9900 . ?
C57 C58 1.492(9) . ?
C57 H57A 0.9900 . ?
C57 H57B 0.9900 . ?
C58 H58A 0.9900 . ?
C58 H58B 0.9900 . ?
C59 C60 1.356(11) . ?
C59 C64 1.363(11) . ?
C59 C65 1.513(12) . ?
C60 C61 1.337(12) . ?
C60 H60 0.9500 . ?
C61 C62 1.358(12) . ?
C61 H61 0.9500 . ?
C62 C63 1.411(13) . ?
C62 H62 0.9500 . ?
C63 C64 1.378(12) . ?
C63 H63 0.9500 . ?
C64 H64 0.9500 . ?
C65 H65A 0.9800 . ?
C65 H65B 0.9800 . ?
C65 H65C 0.9800 . ?
C66 C67 0.94(5) 2_655 ?
C66 C68 1.17(3) 2_655 ?
C66 C67 1.560(19) . ?
C67 C66 0.94(5) 2_655 ?
C67 C67 1.06(5) 2_655 ?
C67 C68 1.21(4) 2_655 ?
C67 C68 1.522(19) . ?
C67 O8 1.59(3) 2_655 ?
C67 C69 1.75(4) 2_655 ?
C68 C66 1.17(3) 2_655 ?
C68 C67 1.21(4) 2_655 ?
C68 C69 1.580(18) . ?
C69 C67 1.75(4) 2_655 ?
